data_7058744
loop_
_publ_author_name
'Belyaev, Andrey'
'Kolesnikov, Ilya'
'Melnikov, Alexei S.'
'Gurzhiy, Vladislav V.'
'Tunik, Sergey P.'
'Koshevoy, Igor O.'

_publ_section_title
;
 Solution versus solid-state dual emission of the Au(i)-alkynyl
 diphosphine complexes via modification of polyaromatic spacers
;
_journal_issue 35
_journal_name_full 'New Journal of Chemistry'
_journal_page_first 13741
_journal_paper_doi 10.1039/C9NJ03426A
_journal_volume 43
_journal_year 2019
_chemical_formula_moiety 'C56 H40 Au2 O2 P2, C H2 Cl2'
_chemical_formula_sum 'C57 H42 Au2 Cl2 O2 P2'
_chemical_formula_weight 1285.68
_space_group_crystal_system monoclinic
_space_group_IT_number 14
_space_group_name_Hall '-P 2ybc'
_space_group_name_H-M_alt 'P 1 21/c 1'
_symmetry_space_group_name_Hall '-P 2ybc'
_symmetry_space_group_name_H-M 'P 1 21/c 1'
_atom_sites_solution_hydrogens geom
_audit_creation_method SHELXL-2014/7
_audit_update_record
;
2019-06-29 deposited with the CCDC.    2019-08-08 downloaded from the CCDC.
;
_cell_angle_alpha 90
_cell_angle_beta 112.807(2)
_cell_angle_gamma 90
_cell_formula_units_Z 4
_cell_length_a 15.9763(14)
_cell_length_b 16.2982(14)
_cell_length_c 20.1413(17)
_cell_measurement_reflns_used 9973
_cell_measurement_temperature 150(2)
_cell_measurement_theta_max 27.84
_cell_measurement_theta_min 2.42
_cell_volume 4834.5(7)
_computing_cell_refinement 'SAINT (Bruker AXS, 2009)'
_computing_data_collection 'APEX2 (Bruker AXS, 2010)'
_computing_data_reduction 'SAINT (Bruker AXS, 2009)'
_computing_molecular_graphics 'Diamond v.4.03 (Brandenburg, 2014)'
_computing_publication_material 'SHELXL-2014 (Sheldrick, 2014)'
_computing_structure_refinement 'SHELXL-2014/7 (Sheldrick, 2014)'
_computing_structure_solution 'SHELXS-2014 (Sheldrick, 2014)'
_diffrn_ambient_temperature 150(2)
_diffrn_detector_area_resol_mean 16
_diffrn_measured_fraction_theta_full 0.998
_diffrn_measured_fraction_theta_max 0.987
_diffrn_measurement_device '62mm x 62mm CCD camera on \k-goniostat'
_diffrn_measurement_device_type 'Bruker KAPPA APEX II CCD'
_diffrn_measurement_method '\f scans and \w scans with \k offset'
_diffrn_radiation_monochromator 'horizontally mounted graphite crystal'
_diffrn_radiation_type MoK\a
_diffrn_radiation_wavelength 0.71073
_diffrn_reflns_av_R_equivalents 0.0549
_diffrn_reflns_av_unetI/netI 0.0552
_diffrn_reflns_Laue_measured_fraction_full 0.998
_diffrn_reflns_Laue_measured_fraction_max 0.987
_diffrn_reflns_limit_h_max 21
_diffrn_reflns_limit_h_min -22
_diffrn_reflns_limit_k_max 22
_diffrn_reflns_limit_k_min -22
_diffrn_reflns_limit_l_max 26
_diffrn_reflns_limit_l_min -28
_diffrn_reflns_number 84585
_diffrn_reflns_point_group_measured_fraction_full 0.998
_diffrn_reflns_point_group_measured_fraction_max 0.987
_diffrn_reflns_theta_full 25.242
_diffrn_reflns_theta_max 30.059
_diffrn_reflns_theta_min 2.436
_exptl_absorpt_coefficient_mu 6.282
_exptl_absorpt_correction_T_max 0.540
_exptl_absorpt_correction_T_min 0.177
_exptl_absorpt_correction_type multi-scan
_exptl_absorpt_process_details 'SADABS (Sheldrick, 2008)'
_exptl_crystal_colour colourless
_exptl_crystal_density_diffrn 1.766
_exptl_crystal_description block
_exptl_crystal_F_000 2488
_exptl_crystal_preparation Luminescent
_exptl_crystal_size_max 0.422
_exptl_crystal_size_mid 0.156
_exptl_crystal_size_min 0.112
_refine_diff_density_max 0.986
_refine_diff_density_min -0.953
_refine_diff_density_rms 0.141
_refine_ls_extinction_method none
_refine_ls_goodness_of_fit_ref 1.001
_refine_ls_hydrogen_treatment constr
_refine_ls_matrix_type full
_refine_ls_number_parameters 627
_refine_ls_number_reflns 14010
_refine_ls_number_restraints 22
_refine_ls_restrained_S_all 1.015
_refine_ls_R_factor_all 0.0617
_refine_ls_R_factor_gt 0.0315
_refine_ls_shift/su_max 0.005
_refine_ls_shift/su_mean 0.000
_refine_ls_structure_factor_coef Fsqd
_refine_ls_weighting_details 'w=1/[\s^2^(Fo^2^)+(0.0210P)^2^+0.5558P] where P=(Fo^2^+2Fc^2^)/3'
_refine_ls_weighting_scheme calc
_refine_ls_wR_factor_gt 0.0498
_refine_ls_wR_factor_ref 0.0560
_reflns_Friedel_coverage 0.000
_reflns_number_gt 10117
_reflns_number_total 14010
_reflns_threshold_expression 'I > 2\s(I)'
_cod_data_source_file c9nj03426a2.cif
_cod_data_source_block 19
_cod_depositor_comments 'Adding full bibliography for 7058741--7058748.cif.'
_cod_database_code 7058744
_shelx_shelxl_version_number 2014/7
_shelx_space_group_comment
;
The symmetry employed for this shelxl refinement is uniquely defined
by the following loop, which should always be used as a source of
symmetry information in preference to the above space-group names.
They are only intended as comments.
;
_shelx_estimated_absorpt_t_min 0.177
_shelx_estimated_absorpt_t_max 0.540

loop_
_space_group_symop_operation_xyz
'x, y, z'
'-x, y+1/2, -z+1/2'
'-x, -y, -z'
'x, -y-1/2, z-1/2'

loop_
_atom_site_label
_atom_site_type_symbol
_atom_site_fract_x
_atom_site_fract_y
_atom_site_fract_z
_atom_site_U_iso_or_equiv
_atom_site_adp_type
_atom_site_occupancy
_atom_site_site_symmetry_order
_atom_site_calc_flag
_atom_site_refinement_flags_posn
_atom_site_refinement_flags_adp
_atom_site_refinement_flags_occupancy
_atom_site_disorder_assembly
_atom_site_disorder_group
C1 C 0.3833(2) 0.6060(2) 0.44229(18) 0.0235(7) Uani 1 1 d . . . . .
C2 C 0.4134(2) 0.6710(2) 0.41438(19) 0.0303(8) Uani 1 1 d . . . . .
H2 H 0.4009 0.7253 0.4249 0.036 Uiso 1 1 calc R U . . .
C3 C 0.4616(2) 0.6589(2) 0.37117(19) 0.0293(8) Uani 1 1 d . . . . .
H3 H 0.4816 0.7049 0.3524 0.035 Uiso 1 1 calc R U . . .
C4 C 0.4809(2) 0.5806(2) 0.35496(17) 0.0227(7) Uani 1 1 d . . . . .
C5 C 0.4497(2) 0.51091(19) 0.38137(17) 0.0213(7) Uani 1 1 d . . . . .
C6 C 0.4654(2) 0.4298(2) 0.36479(18) 0.0268(8) Uani 1 1 d . . . . .
H6 H 0.4978 0.4205 0.3346 0.032 Uiso 1 1 calc R U . . .
C7 C 0.4350(3) 0.3645(2) 0.3913(2) 0.0351(9) Uani 1 1 d . . . . .
H7 H 0.4473 0.3103 0.3805 0.042 Uiso 1 1 calc R U . . .
C8 C 0.3853(3) 0.3775(2) 0.4348(2) 0.0333(9) Uani 1 1 d . . . . .
H8 H 0.3637 0.3318 0.4528 0.040 Uiso 1 1 calc R U . . .
C9 C 0.3679(2) 0.4544(2) 0.45099(19) 0.0280(8) Uani 1 1 d . . . . .
H9 H 0.3339 0.4621 0.4801 0.034 Uiso 1 1 calc R U . . .
C10 C 0.3996(2) 0.52348(19) 0.42526(17) 0.0206(7) Uani 1 1 d . . . . .
C11 C 0.5302(2) 0.57278(19) 0.30910(18) 0.0249(8) Uani 1 1 d . . . . .
C12 C 0.5699(2) 0.57377(19) 0.26886(18) 0.0249(8) Uani 1 1 d . . . . .
C13 C 0.3337(2) 0.6196(2) 0.48750(19) 0.0268(8) Uani 1 1 d . . . . .
C14 C 0.2935(2) 0.6299(2) 0.52588(18) 0.0251(8) Uani 1 1 d . . . . .
C15 C 0.4716(2) 0.64429(18) 0.79488(17) 0.0192(7) Uani 1 1 d . . . . .
C16 C 0.5386(2) 0.64147(19) 0.8479(2) 0.0266(8) Uani 1 1 d . . . . .
C17 C 0.6213(2) 0.6365(2) 0.91301(18) 0.0255(8) Uani 1 1 d . . . . .
C18 C 0.6736(2) 0.7051(2) 0.9448(2) 0.0345(9) Uani 1 1 d . . . . .
H18 H 0.6539 0.7577 0.9245 0.041 Uiso 1 1 calc R U . . .
C19 C 0.7527(2) 0.6985(2) 1.0044(2) 0.0367(9) Uani 1 1 d . . . . .
H19 H 0.7875 0.7462 1.0245 0.044 Uiso 1 1 calc R U . . .
C20 C 0.7825(2) 0.6217(2) 1.03579(19) 0.0298(8) Uani 1 1 d . . . . .
C21 C 0.7300(3) 0.5539(2) 1.0069(2) 0.0343(9) Uani 1 1 d . . . . .
H21 H 0.7479 0.5017 1.0288 0.041 Uiso 1 1 calc R U . . .
C22 C 0.6512(2) 0.5617(2) 0.9460(2) 0.0311(9) Uani 1 1 d . . . . .
H22 H 0.6163 0.5140 0.9261 0.037 Uiso 1 1 calc R U . . .
C23 C 0.7709(2) 0.3716(2) 0.18874(17) 0.0247(8) Uani 1 1 d . . . . .
C24 C 0.8111(3) 0.3107(2) 0.19130(19) 0.0333(9) Uani 1 1 d . . . . .
C25 C 0.8563(3) 0.2328(2) 0.19328(18) 0.0315(9) Uani 1 1 d . . . . .
C26 C 0.8155(3) 0.1593(2) 0.1999(2) 0.0410(10) Uani 1 1 d . . . . .
H26 H 0.7586 0.1603 0.2045 0.049 Uiso 1 1 calc R U . . .
C27 C 0.8570(3) 0.0846(2) 0.1997(2) 0.0475(11) Uani 1 1 d . . . . .
H27 H 0.8282 0.0350 0.2037 0.057 Uiso 1 1 calc R U . . .
C28 C 0.9397(3) 0.0823(2) 0.1938(2) 0.0425(11) Uani 1 1 d D . . . .
C29 C 0.9817(3) 0.1538(3) 0.1896(2) 0.0494(12) Uani 1 1 d . . . . .
H29 H 1.0394 0.1522 0.1864 0.059 Uiso 1 1 calc R U . . .
C30 C 0.9415(3) 0.2281(3) 0.1902(2) 0.0421(10) Uani 1 1 d . . . . .
H30 H 0.9725 0.2773 0.1884 0.051 Uiso 1 1 calc R U . . .
C31 C 0.1792(4) 0.5339(4) 0.5674(4) 0.021(3) Uani 0.511(6) 1 d G . P A 1
C32 C 0.2117(4) 0.4643(6) 0.6096(3) 0.037(3) Uani 0.511(6) 1 d G . P A 1
H32 H 0.2654 0.4674 0.6520 0.044 Uiso 0.511(6) 1 calc R U P A 1
C33 C 0.1655(5) 0.3903(5) 0.5895(4) 0.047(3) Uani 0.511(6) 1 d G . P A 1
H33 H 0.1877 0.3428 0.6183 0.057 Uiso 0.511(6) 1 calc R U P A 1
C34 C 0.0869(5) 0.3858(3) 0.5273(5) 0.042(3) Uani 0.511(6) 1 d G U P A 1
H34 H 0.0553 0.3352 0.5136 0.050 Uiso 0.511(6) 1 calc R U P A 1
C35 C 0.0544(4) 0.4553(3) 0.4852(3) 0.043(2) Uani 0.511(6) 1 d G . P A 1
H35 H 0.0006 0.4523 0.4427 0.052 Uiso 0.511(6) 1 calc R U P A 1
C36 C 0.1005(4) 0.5294(3) 0.5053(3) 0.034(2) Uani 0.511(6) 1 d G . P A 1
H36 H 0.0783 0.5769 0.4765 0.041 Uiso 0.511(6) 1 calc R U P A 1
C131 C 0.1143(6) 0.3680(3) 0.5307(5) 0.041(3) Uani 0.489(6) 1 d G . P A 2
H131 H 0.0873 0.3153 0.5186 0.049 Uiso 0.489(6) 1 calc R U P A 2
C132 C 0.1474(6) 0.3945(6) 0.6019(4) 0.041(3) Uani 0.489(6) 1 d G . P A 2
H132 H 0.1431 0.3599 0.6384 0.049 Uiso 0.489(6) 1 calc R U P A 2
C133 C 0.1869(6) 0.4717(7) 0.6196(3) 0.033(3) Uani 0.489(6) 1 d G . P A 2
H133 H 0.2095 0.4898 0.6683 0.040 Uiso 0.489(6) 1 calc R U P A 2
C134 C 0.1932(5) 0.5223(5) 0.5662(4) 0.022(3) Uani 0.489(6) 1 d G . P A 2
C136 C 0.1600(4) 0.4958(3) 0.4951(3) 0.033(2) Uani 0.489(6) 1 d G . P A 2
H136 H 0.1643 0.5305 0.4586 0.039 Uiso 0.489(6) 1 calc R U P A 2
C135 C 0.1206(4) 0.4187(3) 0.4774(3) 0.043(2) Uani 0.489(6) 1 d G . P A 2
H135 H 0.0979 0.4006 0.4287 0.051 Uiso 0.489(6) 1 calc R U P A 2
C37 C 0.1598(2) 0.70363(19) 0.56713(17) 0.0215(7) Uani 1 1 d . . . . .
C38 C 0.1214(2) 0.7216(2) 0.61698(19) 0.0277(8) Uani 1 1 d . . . . .
H38 H 0.1431 0.6948 0.6624 0.033 Uiso 1 1 calc R U . . .
C39 C 0.0521(2) 0.7781(2) 0.6005(2) 0.0328(9) Uani 1 1 d . . . . .
H39 H 0.0253 0.7891 0.6342 0.039 Uiso 1 1 calc R U . . .
C40 C 0.0214(2) 0.8186(2) 0.5355(2) 0.0322(9) Uani 1 1 d . . . . .
H40 H -0.0263 0.8576 0.5243 0.039 Uiso 1 1 calc R U . . .
C41 C 0.0605(2) 0.8024(2) 0.4864(2) 0.0338(9) Uani 1 1 d . . . . .
H41 H 0.0402 0.8313 0.4419 0.041 Uiso 1 1 calc R U . . .
C42 C 0.1291(2) 0.7444(2) 0.50154(18) 0.0293(8) Uani 1 1 d . . . . .
H42 H 0.1548 0.7327 0.4672 0.035 Uiso 1 1 calc R U . . .
C43 C 0.6843(2) 0.67312(19) 0.22646(18) 0.0229(7) Uani 1 1 d . . . . .
C44 C 0.7509(2) 0.6818(2) 0.1994(2) 0.0332(9) Uani 1 1 d . . . . .
H44 H 0.7615 0.6388 0.1718 0.040 Uiso 1 1 calc R U . . .
C45 C 0.8023(3) 0.7529(2) 0.2123(2) 0.0431(10) Uani 1 1 d . . . . .
H45 H 0.8467 0.7595 0.1921 0.052 Uiso 1 1 calc R U . . .
C46 C 0.7891(3) 0.8136(2) 0.2541(2) 0.0438(11) Uani 1 1 d . . . . .
H46 H 0.8258 0.8615 0.2644 0.053 Uiso 1 1 calc R U . . .
C47 C 0.7227(3) 0.8054(2) 0.2813(2) 0.0493(12) Uani 1 1 d . . . . .
H47 H 0.7135 0.8479 0.3100 0.059 Uiso 1 1 calc R U . . .
C48 C 0.6694(3) 0.7356(2) 0.2669(2) 0.0375(9) Uani 1 1 d . . . . .
H48 H 0.6227 0.7306 0.2849 0.045 Uiso 1 1 calc R U . . .
C49 C 0.5169(2) 0.60962(18) 0.12319(18) 0.0215(7) Uani 1 1 d . . . . .
C50 C 0.4411(2) 0.64670(19) 0.1283(2) 0.0277(8) Uani 1 1 d . . . . .
H50 H 0.4402 0.6582 0.1743 0.033 Uiso 1 1 calc R U . . .
C51 C 0.3669(2) 0.6668(2) 0.0666(2) 0.0304(9) Uani 1 1 d . . . . .
H51 H 0.3152 0.6919 0.0702 0.037 Uiso 1 1 calc R U . . .
C52 C 0.3681(3) 0.6504(2) 0.0000(2) 0.0321(9) Uani 1 1 d . . . . .
H52 H 0.3165 0.6630 -0.0422 0.039 Uiso 1 1 calc R U . . .
C53 C 0.4438(3) 0.6158(2) -0.00587(19) 0.0308(9) Uani 1 1 d . . . . .
H53 H 0.4450 0.6061 -0.0520 0.037 Uiso 1 1 calc R U . . .
C54 C 0.5180(2) 0.5952(2) 0.05584(19) 0.0267(8) Uani 1 1 d . . . . .
H54 H 0.5700 0.5710 0.0519 0.032 Uiso 1 1 calc R U . . .
C55 C 0.8987(3) 0.5417(3) 1.1225(2) 0.0493(12) Uani 1 1 d . . . . .
H55A H 0.9557 0.5486 1.1645 0.074 Uiso 1 1 calc R U . . .
H55B H 0.8550 0.5121 1.1369 0.074 Uiso 1 1 calc R U . . .
H55C H 0.9099 0.5104 1.0853 0.074 Uiso 1 1 calc R U . . .
C56 C 1.0526(5) -0.0079(6) 0.1839(5) 0.054(3) Uani 0.470(8) 1 d D U P B 1
H56A H 1.0633 -0.0672 0.1874 0.081 Uiso 0.470(8) 1 calc R U P B 1
H56B H 1.0459 0.0111 0.1359 0.081 Uiso 0.470(8) 1 calc R U P B 1
H56C H 1.1042 0.0202 0.2205 0.081 Uiso 0.470(8) 1 calc R U P B 1
C156 C 0.9590(7) -0.0654(4) 0.1995(6) 0.072(4) Uani 0.530(8) 1 d D . P B 2
H15A H 1.0068 -0.1015 0.1972 0.109 Uiso 0.530(8) 1 calc R U P B 2
H15B H 0.9527 -0.0733 0.2456 0.109 Uiso 0.530(8) 1 calc R U P B 2
H15C H 0.9013 -0.0785 0.1599 0.109 Uiso 0.530(8) 1 calc R U P B 2
C57 C 0.2050(3) 0.5524(3) 0.1270(3) 0.0554(13) Uani 1 1 d . . . . .
H57A H 0.2266 0.5595 0.0875 0.066 Uiso 1 1 calc R U . . .
H57B H 0.1791 0.6054 0.1338 0.066 Uiso 1 1 calc R U . . .
O1 O 0.86237(17) 0.62109(17) 1.09458(13) 0.0387(7) Uani 1 1 d . . . . .
O2 O 0.9797(3) 0.0083(2) 0.19404(18) 0.0850(13) Uani 1 1 d D U . . .
P1 P 0.24712(6) 0.62496(5) 0.59137(5) 0.02197(19) Uani 1 1 d . . . . .
P2 P 0.61499(6) 0.58088(5) 0.20267(5) 0.02144(19) Uani 1 1 d . . . . .
Au1 Au 0.35955(2) 0.63560(2) 0.70267(2) 0.02109(4) Uani 1 1 d . . . . .
Au2 Au 0.69415(2) 0.46855(2) 0.19323(2) 0.02320(4) Uani 1 1 d . . . . .
Cl1 Cl 0.29689(8) 0.52863(7) 0.20525(7) 0.0587(3) Uani 1 1 d . . . . .
Cl2 Cl 0.11960(8) 0.47845(7) 0.10174(7) 0.0624(3) Uani 1 1 d . . . . .

loop_
_atom_site_aniso_label
_atom_site_aniso_U_11
_atom_site_aniso_U_22
_atom_site_aniso_U_33
_atom_site_aniso_U_23
_atom_site_aniso_U_13
_atom_site_aniso_U_12
C1 0.0239(19) 0.0296(17) 0.0185(18) -0.0003(14) 0.0097(15) -0.0005(14)
C2 0.042(2) 0.0238(17) 0.033(2) -0.0037(15) 0.0234(18) 0.0016(16)
C3 0.040(2) 0.0237(17) 0.030(2) -0.0010(15) 0.0201(18) -0.0047(15)
C4 0.0234(18) 0.0298(18) 0.0158(18) 0.0000(14) 0.0085(14) -0.0014(14)
C5 0.0196(18) 0.0277(17) 0.0155(18) -0.0013(13) 0.0058(14) -0.0006(13)
C6 0.033(2) 0.0273(18) 0.024(2) -0.0004(15) 0.0160(16) 0.0061(15)
C7 0.045(2) 0.0244(18) 0.038(2) -0.0028(17) 0.0191(19) 0.0027(17)
C8 0.040(2) 0.0294(19) 0.033(2) 0.0035(16) 0.0161(18) -0.0050(16)
C9 0.030(2) 0.033(2) 0.025(2) 0.0012(15) 0.0154(16) -0.0021(15)
C10 0.0193(17) 0.0254(17) 0.0172(18) -0.0006(13) 0.0072(14) -0.0016(13)
C11 0.029(2) 0.0218(16) 0.024(2) -0.0020(14) 0.0098(16) -0.0011(14)
C12 0.027(2) 0.0235(17) 0.025(2) -0.0018(14) 0.0099(16) -0.0015(14)
C13 0.028(2) 0.0253(18) 0.029(2) -0.0024(15) 0.0135(17) -0.0006(15)
C14 0.0260(19) 0.0251(17) 0.025(2) -0.0020(15) 0.0109(16) 0.0007(14)
C15 0.0185(17) 0.0191(16) 0.0192(18) -0.0028(13) 0.0065(14) 0.0000(13)
C16 0.029(2) 0.0221(17) 0.033(2) -0.0031(15) 0.0171(17) 0.0011(15)
C17 0.0222(18) 0.0315(18) 0.0242(19) -0.0007(15) 0.0105(15) 0.0017(15)
C18 0.034(2) 0.032(2) 0.034(2) -0.0029(17) 0.0100(18) 0.0007(17)
C19 0.032(2) 0.039(2) 0.036(2) -0.0100(18) 0.0092(18) -0.0087(18)
C20 0.0226(19) 0.045(2) 0.022(2) -0.0023(16) 0.0090(16) -0.0009(16)
C21 0.033(2) 0.033(2) 0.037(2) 0.0071(17) 0.0138(18) 0.0003(16)
C22 0.030(2) 0.0286(18) 0.033(2) -0.0031(16) 0.0112(17) -0.0054(16)
C23 0.0272(19) 0.0264(18) 0.0180(18) -0.0005(14) 0.0061(15) 0.0035(15)
C24 0.037(2) 0.044(2) 0.019(2) 0.0011(17) 0.0099(16) 0.0056(18)
C25 0.033(2) 0.040(2) 0.019(2) -0.0005(16) 0.0068(16) 0.0120(17)
C26 0.035(2) 0.043(2) 0.039(3) -0.0031(19) 0.0078(19) 0.0026(19)
C27 0.049(3) 0.035(2) 0.045(3) -0.0057(19) 0.004(2) 0.009(2)
C28 0.050(3) 0.042(2) 0.030(2) -0.0009(18) 0.008(2) 0.022(2)
C29 0.048(3) 0.066(3) 0.042(3) 0.013(2) 0.026(2) 0.026(2)
C30 0.040(3) 0.050(2) 0.038(3) 0.008(2) 0.017(2) 0.011(2)
C31 0.020(5) 0.023(5) 0.025(6) -0.003(4) 0.014(4) 0.002(4)
C32 0.031(6) 0.030(5) 0.039(6) 0.001(4) 0.001(4) -0.006(4)
C33 0.051(7) 0.027(6) 0.047(7) 0.009(5) 0.000(6) -0.003(5)
C34 0.045(6) 0.022(4) 0.049(6) -0.014(4) 0.007(4) -0.011(4)
C35 0.032(5) 0.042(5) 0.039(5) -0.005(4) -0.004(4) -0.005(4)
C36 0.026(4) 0.039(4) 0.030(4) 0.007(3) 0.003(3) -0.005(3)
C131 0.036(6) 0.033(5) 0.053(7) 0.003(5) 0.016(5) 0.000(5)
C132 0.044(7) 0.033(6) 0.045(7) 0.008(5) 0.018(6) -0.008(5)
C133 0.022(5) 0.046(6) 0.025(5) 0.003(4) 0.003(4) -0.006(4)
C134 0.020(5) 0.022(5) 0.021(6) -0.007(4) 0.006(4) -0.002(4)
C136 0.041(5) 0.037(4) 0.020(4) -0.001(3) 0.011(4) -0.002(4)
C135 0.040(5) 0.034(4) 0.047(6) -0.016(4) 0.010(4) -0.001(4)
C37 0.0183(17) 0.0271(17) 0.0189(18) -0.0031(14) 0.0070(14) -0.0044(14)
C38 0.0258(19) 0.036(2) 0.022(2) -0.0019(15) 0.0103(16) -0.0017(15)
C39 0.031(2) 0.042(2) 0.030(2) -0.0056(17) 0.0169(17) 0.0031(17)
C40 0.029(2) 0.0288(19) 0.037(2) -0.0051(16) 0.0110(18) 0.0012(16)
C41 0.033(2) 0.033(2) 0.028(2) 0.0057(17) 0.0041(17) 0.0019(17)
C42 0.029(2) 0.039(2) 0.0201(19) -0.0020(16) 0.0099(16) 0.0005(16)
C43 0.0218(18) 0.0268(17) 0.0212(19) 0.0020(14) 0.0095(15) 0.0008(14)
C44 0.035(2) 0.036(2) 0.035(2) -0.0058(17) 0.0194(18) -0.0019(17)
C45 0.042(3) 0.046(2) 0.050(3) -0.004(2) 0.028(2) -0.011(2)
C46 0.048(3) 0.037(2) 0.047(3) -0.010(2) 0.018(2) -0.012(2)
C47 0.067(3) 0.032(2) 0.063(3) -0.018(2) 0.041(3) -0.015(2)
C48 0.045(2) 0.037(2) 0.042(2) -0.0089(18) 0.029(2) -0.0056(18)
C49 0.0261(19) 0.0169(15) 0.0230(19) -0.0004(13) 0.0113(15) -0.0003(13)
C50 0.035(2) 0.0222(17) 0.032(2) 0.0008(15) 0.0185(17) 0.0015(15)
C51 0.027(2) 0.0246(17) 0.042(2) 0.0089(16) 0.0155(18) 0.0061(15)
C52 0.032(2) 0.0278(19) 0.029(2) 0.0099(16) 0.0034(17) -0.0026(16)
C53 0.039(2) 0.0320(19) 0.023(2) 0.0046(15) 0.0127(17) -0.0031(16)
C54 0.027(2) 0.0294(18) 0.029(2) 0.0009(15) 0.0166(16) 0.0016(15)
C55 0.031(2) 0.071(3) 0.038(3) 0.019(2) 0.0052(19) 0.005(2)
C56 0.045(6) 0.060(5) 0.058(6) -0.010(4) 0.021(4) 0.027(4)
C156 0.099(9) 0.050(6) 0.081(8) 0.001(5) 0.049(7) 0.006(6)
C57 0.038(3) 0.050(3) 0.066(3) 0.006(2) 0.007(2) 0.001(2)
O1 0.0254(14) 0.0594(18) 0.0283(15) 0.0013(13) 0.0070(12) -0.0002(12)
O2 0.116(3) 0.076(3) 0.049(2) -0.0054(19) 0.017(2) 0.059(2)
P1 0.0217(5) 0.0259(4) 0.0194(5) -0.0023(4) 0.0092(4) -0.0021(4)
P2 0.0241(5) 0.0236(4) 0.0199(5) 0.0001(4) 0.0122(4) 0.0008(4)
Au1 0.02163(7) 0.02188(6) 0.01978(7) -0.00174(5) 0.00805(5) -0.00015(5)
Au2 0.02619(7) 0.02343(6) 0.02122(7) 0.00114(5) 0.01054(6) 0.00338(5)
Cl1 0.0470(7) 0.0635(7) 0.0518(7) 0.0003(6) 0.0041(6) -0.0003(6)
Cl2 0.0462(7) 0.0573(7) 0.0694(9) 0.0013(6) 0.0067(6) -0.0099(6)

loop_
_atom_type_symbol
_atom_type_description
_atom_type_scat_dispersion_real
_atom_type_scat_dispersion_imag
_atom_type_scat_source
C C 0.0033 0.0016 'International Tables Vol C Tables 4.2.6.8 and 6.1.1.4'
H H 0.0000 0.0000 'International Tables Vol C Tables 4.2.6.8 and 6.1.1.4'
O O 0.0106 0.0060 'International Tables Vol C Tables 4.2.6.8 and 6.1.1.4'
P P 0.1023 0.0942 'International Tables Vol C Tables 4.2.6.8 and 6.1.1.4'
Au Au -2.0133 8.8022 'International Tables Vol C Tables 4.2.6.8 and 6.1.1.4'
Cl Cl 0.1484 0.1585 'International Tables Vol C Tables 4.2.6.8 and 6.1.1.4'

loop_
_geom_angle_atom_site_label_1
_geom_angle_atom_site_label_2
_geom_angle_atom_site_label_3
_geom_angle
_geom_angle_site_symmetry_3
C2 C1 C13 120.6(3) .
C2 C1 C10 120.0(3) .
C13 C1 C10 119.4(3) .
C1 C2 C3 121.2(3) .
C1 C2 H2 119.4 .
C3 C2 H2 119.4 .
C4 C3 C2 120.8(3) .
C4 C3 H3 119.6 .
C2 C3 H3 119.6 .
C3 C4 C5 120.4(3) .
C3 C4 C11 117.7(3) .
C5 C4 C11 121.9(3) .
C6 C5 C10 118.6(3) .
C6 C5 C4 122.7(3) .
C10 C5 C4 118.8(3) .
C7 C6 C5 121.1(3) .
C7 C6 H6 119.5 .
C5 C6 H6 119.5 .
C6 C7 C8 120.0(3) .
C6 C7 H7 120.0 .
C8 C7 H7 120.0 .
C9 C8 C7 120.5(3) .
C9 C8 H8 119.7 .
C7 C8 H8 119.7 .
C8 C9 C10 120.9(3) .
C8 C9 H9 119.5 .
C10 C9 H9 119.5 .
C9 C10 C5 118.9(3) .
C9 C10 C1 122.3(3) .
C5 C10 C1 118.9(3) .
C12 C11 C4 173.9(3) .
C11 C12 P2 172.8(3) .
C14 C13 C1 178.8(4) .
C13 C14 P1 167.2(3) .
C16 C15 Au1 173.5(3) .
C15 C16 C17 179.0(4) .
C22 C17 C18 116.9(3) .
C22 C17 C16 120.4(3) .
C18 C17 C16 122.7(3) .
C19 C18 C17 121.7(3) .
C19 C18 H18 119.2 .
C17 C18 H18 119.2 .
C18 C19 C20 120.2(3) .
C18 C19 H19 119.9 .
C20 C19 H19 119.9 .
O1 C20 C21 125.0(3) .
O1 C20 C19 116.1(3) .
C21 C20 C19 118.9(3) .
C20 C21 C22 120.0(3) .
C20 C21 H21 120.0 .
C22 C21 H21 120.0 .
C17 C22 C21 122.3(3) .
C17 C22 H22 118.9 .
C21 C22 H22 118.9 .
C24 C23 Au2 172.0(3) .
C23 C24 C25 176.9(4) .
C30 C25 C26 117.3(4) .
C30 C25 C24 122.2(4) .
C26 C25 C24 120.5(4) .
C27 C26 C25 120.8(4) .
C27 C26 H26 119.6 .
C25 C26 H26 119.6 .
C28 C27 C26 120.1(4) .
C28 C27 H27 119.9 .
C26 C27 H27 119.9 .
C29 C28 O2 121.0(4) .
C29 C28 C27 119.7(4) .
O2 C28 C27 119.3(4) .
C28 C29 C30 120.6(4) .
C28 C29 H29 119.7 .
C30 C29 H29 119.7 .
C29 C30 C25 121.3(4) .
C29 C30 H30 119.4 .
C25 C30 H30 119.4 .
C32 C31 C36 120.0 .
C32 C31 P1 117.9(4) .
C36 C31 P1 121.9(4) .
C31 C32 C33 120.0 .
C31 C32 H32 120.0 .
C33 C32 H32 120.0 .
C34 C33 C32 120.0 .
C34 C33 H33 120.0 .
C32 C33 H33 120.0 .
C33 C34 C35 120.0 .
C33 C34 H34 120.0 .
C35 C34 H34 120.0 .
C36 C35 C34 120.0 .
C36 C35 H35 120.0 .
C34 C35 H35 120.0 .
C35 C36 C31 120.0 .
C35 C36 H36 120.0 .
C31 C36 H36 120.0 .
C132 C131 C135 120.0 .
C132 C131 H131 120.0 .
C135 C131 H131 120.0 .
C131 C132 C133 120.0 .
C131 C132 H132 120.0 .
C133 C132 H132 120.0 .
C134 C133 C132 120.0 .
C134 C133 H133 120.0 .
C132 C133 H133 120.0 .
C133 C134 C136 120.0 .
C133 C134 P1 119.2(5) .
C136 C134 P1 120.8(5) .
C135 C136 C134 120.0 .
C135 C136 H136 120.0 .
C134 C136 H136 120.0 .
C136 C135 C131 120.0 .
C136 C135 H135 120.0 .
C131 C135 H135 120.0 .
C42 C37 C38 119.5(3) .
C42 C37 P1 123.0(3) .
C38 C37 P1 117.4(2) .
C39 C38 C37 120.2(3) .
C39 C38 H38 119.9 .
C37 C38 H38 119.9 .
C40 C39 C38 120.5(3) .
C40 C39 H39 119.8 .
C38 C39 H39 119.8 .
C39 C40 C41 119.7(3) .
C39 C40 H40 120.2 .
C41 C40 H40 120.2 .
C40 C41 C42 120.6(3) .
C40 C41 H41 119.7 .
C42 C41 H41 119.7 .
C37 C42 C41 119.5(3) .
C37 C42 H42 120.2 .
C41 C42 H42 120.2 .
C44 C43 C48 119.6(3) .
C44 C43 P2 117.7(3) .
C48 C43 P2 122.6(3) .
C43 C44 C45 120.3(3) .
C43 C44 H44 119.9 .
C45 C44 H44 119.9 .
C46 C45 C44 119.9(4) .
C46 C45 H45 120.0 .
C44 C45 H45 120.0 .
C45 C46 C47 120.1(4) .
C45 C46 H46 119.9 .
C47 C46 H46 119.9 .
C46 C47 C48 120.3(4) .
C46 C47 H47 119.9 .
C48 C47 H47 119.9 .
C43 C48 C47 119.8(4) .
C43 C48 H48 120.1 .
C47 C48 H48 120.1 .
C54 C49 C50 119.3(3) .
C54 C49 P2 119.1(3) .
C50 C49 P2 121.7(3) .
C51 C50 C49 120.1(3) .
C51 C50 H50 120.0 .
C49 C50 H50 120.0 .
C52 C51 C50 120.1(3) .
C52 C51 H51 120.0 .
C50 C51 H51 120.0 .
C51 C52 C53 120.4(3) .
C51 C52 H52 119.8 .
C53 C52 H52 119.8 .
C52 C53 C54 119.7(3) .
C52 C53 H53 120.1 .
C54 C53 H53 120.1 .
C49 C54 C53 120.4(3) .
C49 C54 H54 119.8 .
C53 C54 H54 119.8 .
O1 C55 H55A 109.5 .
O1 C55 H55B 109.5 .
H55A C55 H55B 109.5 .
O1 C55 H55C 109.5 .
H55A C55 H55C 109.5 .
H55B C55 H55C 109.5 .
O2 C56 H56A 109.5 .
O2 C56 H56B 109.5 .
H56A C56 H56B 109.5 .
O2 C56 H56C 109.5 .
H56A C56 H56C 109.5 .
H56B C56 H56C 109.5 .
O2 C156 H15A 109.5 .
O2 C156 H15B 109.5 .
H15A C156 H15B 109.5 .
O2 C156 H15C 109.5 .
H15A C156 H15C 109.5 .
H15B C156 H15C 109.5 .
Cl1 C57 Cl2 113.8(3) .
Cl1 C57 H57A 108.8 .
Cl2 C57 H57A 108.8 .
Cl1 C57 H57B 108.8 .
Cl2 C57 H57B 108.8 .
H57A C57 H57B 107.7 .
C20 O1 C55 116.5(3) .
C156 O2 C28 134.8(6) .
C56 O2 C28 129.2(6) .
C14 P1 C31 103.0(3) .
C14 P1 C37 105.72(16) .
C31 P1 C37 101.0(3) .
C14 P1 C134 97.1(3) .
C37 P1 C134 109.6(3) .
C14 P1 Au1 109.68(12) .
C31 P1 Au1 119.6(2) .
C37 P1 Au1 116.26(11) .
C134 P1 Au1 116.3(2) .
C12 P2 C49 102.66(16) .
C12 P2 C43 104.06(16) .
C49 P2 C43 104.40(14) .
C12 P2 Au2 114.68(11) .
C49 P2 Au2 116.89(11) .
C43 P2 Au2 112.71(11) .
C15 Au1 P1 172.19(9) .
C15 Au1 Au2 78.09(9) 3_666
P1 Au1 Au2 107.98(2) 3_666
C23 Au2 P2 176.83(10) .
C23 Au2 Au1 86.17(10) 3_666
P2 Au2 Au1 94.38(2) 3_666

loop_
_geom_bond_atom_site_label_1
_geom_bond_atom_site_label_2
_geom_bond_distance
_geom_bond_site_symmetry_2
C1 C2 1.370(5) .
C1 C13 1.437(5) .
C1 C10 1.437(4) .
C2 C3 1.382(5) .
C2 H2 0.9500 .
C3 C4 1.381(5) .
C3 H3 0.9500 .
C4 C5 1.424(4) .
C4 C11 1.433(5) .
C5 C6 1.409(4) .
C5 C10 1.419(4) .
C6 C7 1.363(5) .
C6 H6 0.9500 .
C7 C8 1.406(5) .
C7 H7 0.9500 .
C8 C9 1.351(5) .
C8 H8 0.9500 .
C9 C10 1.413(4) .
C9 H9 0.9500 .
C11 C12 1.206(5) .
C12 P2 1.748(4) .
C13 C14 1.192(5) .
C14 P1 1.748(4) .
C15 C16 1.184(4) .
C15 Au1 2.024(3) .
C16 C17 1.459(5) .
C17 C22 1.381(5) .
C17 C18 1.394(5) .
C18 C19 1.368(5) .
C18 H18 0.9500 .
C19 C20 1.400(5) .
C19 H19 0.9500 .
C20 O1 1.363(4) .
C20 C21 1.373(5) .
C21 C22 1.382(5) .
C21 H21 0.9500 .
C22 H22 0.9500 .
C23 C24 1.172(5) .
C23 Au2 2.024(3) .
C24 C25 1.454(5) .
C25 C30 1.387(5) .
C25 C26 1.396(5) .
C26 C27 1.386(5) .
C26 H26 0.9500 .
C27 C28 1.371(6) .
C27 H27 0.9500 .
C28 C29 1.364(6) .
C28 O2 1.364(4) .
C29 C30 1.374(5) .
C29 H29 0.9500 .
C30 H30 0.9500 .
C31 C32 1.3900 .
C31 C36 1.3900 .
C31 P1 1.791(6) .
C32 C33 1.3900 .
C32 H32 0.9500 .
C33 C34 1.3900 .
C33 H33 0.9500 .
C34 C35 1.3900 .
C34 H34 0.9500 .
C35 C36 1.3900 .
C35 H35 0.9500 .
C36 H36 0.9500 .
C131 C132 1.3900 .
C131 C135 1.3900 .
C131 H131 0.9500 .
C132 C133 1.3900 .
C132 H132 0.9500 .
C133 C134 1.3900 .
C133 H133 0.9500 .
C134 C136 1.3900 .
C134 P1 1.860(6) .
C136 C135 1.3900 .
C136 H136 0.9500 .
C135 H135 0.9500 .
C37 C42 1.388(4) .
C37 C38 1.396(4) .
C37 P1 1.816(3) .
C38 C39 1.378(5) .
C38 H38 0.9500 .
C39 C40 1.377(5) .
C39 H39 0.9500 .
C40 C41 1.384(5) .
C40 H40 0.9500 .
C41 C42 1.389(5) .
C41 H41 0.9500 .
C42 H42 0.9500 .
C43 C44 1.377(5) .
C43 C48 1.381(5) .
C43 P2 1.818(3) .
C44 C45 1.387(5) .
C44 H44 0.9500 .
C45 C46 1.368(5) .
C45 H45 0.9500 .
C46 C47 1.375(5) .
C46 H46 0.9500 .
C47 C48 1.383(5) .
C47 H47 0.9500 .
C48 H48 0.9500 .
C49 C54 1.384(5) .
C49 C50 1.393(5) .
C49 P2 1.815(3) .
C50 C51 1.384(5) .
C50 H50 0.9500 .
C51 C52 1.374(5) .
C51 H51 0.9500 .
C52 C53 1.381(5) .
C52 H52 0.9500 .
C53 C54 1.386(5) .
C53 H53 0.9500 .
C54 H54 0.9500 .
C55 O1 1.440(5) .
C55 H55A 0.9800 .
C55 H55B 0.9800 .
C55 H55C 0.9800 .
C56 O2 1.287(6) .
C56 H56A 0.9800 .
C56 H56B 0.9800 .
C56 H56C 0.9800 .
C156 O2 1.261(6) .
C156 H15A 0.9800 .
C156 H15B 0.9800 .
C156 H15C 0.9800 .
C57 Cl1 1.730(4) .
C57 Cl2 1.742(4) .
C57 H57A 0.9900 .
C57 H57B 0.9900 .
P1 Au1 2.2715(9) .
P2 Au2 2.2745(9) .
Au1 Au2 3.0673(3) 3_666
Au2 Au1 3.0673(2) 3_666
